data_7705747
loop_
_publ_author_name
'Graminha, Angelica E.'
'Honorato, Jo\~ao'
'Correa, Rodrigo S.'
'Cominetti, Marcia R.'
'Menezes, Ant\^onio C S'
'Batista, Alzir A.'

_publ_section_title
;
 A novel ruthenium(ii) gallic acid complex disrupts the actin cytoskeleton
 and inhibits migration, invasion and adhesion of triple negative breast
 tumor cells.
;
_journal_issue 1
_journal_name_full 'Dalton transactions (Cambridge, England : 2003)'
_journal_page_first 323
_journal_page_last 335
_journal_paper_doi 10.1039/d0dt03490h
_journal_volume 50
_journal_year 2021
_chemical_compound_source 'synthesis as described'
_chemical_formula_moiety '4(C45 H41 N2 O2 P2 Ru), 4(F6 P), H2 O'
_chemical_formula_sum 'C90 H83 F12 N4 O4.5 P6 Ru2'
_chemical_formula_weight 1908.56
_space_group_IT_number 2
_space_group_name_Hall '-P 1'
_space_group_name_H-M_alt 'P -1'
_symmetry_cell_setting triclinic
_symmetry_Int_Tables_number 2
_symmetry_space_group_name_Hall '-P 1'
_symmetry_space_group_name_H-M 'P -1'
_atom_sites_solution_hydrogens mixed
_audit_conform_dict_location ftp://ftp.iucr.org/pub/cif_core.dic
_audit_conform_dict_name cif_core.dic
_audit_conform_dict_version 2.4.5
_audit_creation_date 2020-11-17T12:23:20-00:00
_audit_creation_method 'WinGX routine CIF_UPDATE'
_audit_update_record
;
2020-11-17 deposited with the CCDC.	2020-11-24 downloaded from the CCDC.
;
_cell_angle_alpha 110.196(1)
_cell_angle_beta 97.478(1)
_cell_angle_gamma 99.273(1)
_cell_formula_units_Z 2
_cell_length_a 11.7551(2)
_cell_length_b 17.4930(4)
_cell_length_c 22.9633(4)
_cell_measurement_reflns_used 16723
_cell_measurement_temperature 293(2)
_cell_measurement_theta_max 25.242
_cell_measurement_theta_min 3.04
_cell_measurement_wavelength 0.71073
_cell_volume 4284.88(15)
_computing_cell_refinement 'HKL Scalepack (Otwinowski & Minor 1997)'
_computing_data_collection 'Collect (Bruker AXS BV, 1997-2004)'
_computing_data_reduction 'HKL Denzo and Scalepack (Otwinowski & Minor 1997)'
_computing_molecular_graphics 'MERCURY (Macrae et al., 2008)'
_computing_publication_material 'WinGX publication routines (Farrugia, 1999)'
_computing_structure_refinement 'SHELXL-2018/3 (Sheldrick, 2018)'
_computing_structure_solution 'SHELXS-97 (Sheldrick, 2015)'
_diffrn_ambient_temperature 293(2)
_diffrn_detector 'CCD plate'
_diffrn_detector_area_resol_mean 9
_diffrn_measured_fraction_theta_full 0.989
_diffrn_measured_fraction_theta_max 0.987
_diffrn_measurement_device '95mm CCD camera on \k-goniostat'
_diffrn_measurement_device_type KappaCCD
_diffrn_measurement_method 'CCD rotation images, thick slices'
_diffrn_orient_matrix_UB_11 -0.024683
_diffrn_orient_matrix_UB_12 0.044421
_diffrn_orient_matrix_UB_13 -0.013513
_diffrn_orient_matrix_UB_21 -0.056327
_diffrn_orient_matrix_UB_22 0.007299
_diffrn_orient_matrix_UB_23 0.029564
_diffrn_orient_matrix_UB_31 0.062922
_diffrn_orient_matrix_UB_32 0.043301
_diffrn_orient_matrix_UB_33 0.034447
_diffrn_radiation_monochromator 'horizonally mounted graphite crystal'
_diffrn_radiation_probe x-ray
_diffrn_radiation_type MoK\a
_diffrn_radiation_wavelength 0.71073
_diffrn_reflns_av_R_equivalents 0.0777
_diffrn_reflns_av_unetI/netI 0.0609
_diffrn_reflns_Laue_measured_fraction_full 0.989
_diffrn_reflns_Laue_measured_fraction_max 0.987
_diffrn_reflns_limit_h_max 14
_diffrn_reflns_limit_h_min -14
_diffrn_reflns_limit_k_max 21
_diffrn_reflns_limit_k_min -21
_diffrn_reflns_limit_l_max 28
_diffrn_reflns_limit_l_min -28
_diffrn_reflns_number 72618
_diffrn_reflns_point_group_measured_fraction_full 0.989
_diffrn_reflns_point_group_measured_fraction_max 0.987
_diffrn_reflns_reduction_process
;
        Scaled and merged with Sortav
        R.H. Blessing, (1987) Cryst. Rev. 1, 3-58
        R.H. Blessing, (1989) J. Appl. Cryst. 22, 396-397
;
_diffrn_reflns_theta_full 25.242
_diffrn_reflns_theta_max 26.093
_diffrn_reflns_theta_min 3.017
_diffrn_source 'Enraf Nonius FR590'
_diffrn_standards_number 0
_exptl_absorpt_coefficient_mu 0.545
_exptl_absorpt_correction_T_max 0.925
_exptl_absorpt_correction_T_min 0.783
_exptl_absorpt_correction_type gaussian
_exptl_absorpt_process_details
;
        P. Coppens, L. Leiserowitz, D Rabinovich, Acta Cryst.
        (1965), 18, 1035-1038
;
_exptl_crystal_colour orange
_exptl_crystal_density_diffrn 1.479
_exptl_crystal_density_method 'not measured'
_exptl_crystal_description prism
_exptl_crystal_F_000 1946
_exptl_crystal_size_max 0.4
_exptl_crystal_size_mid 0.4
_exptl_crystal_size_min 0.2
_refine_diff_density_max 1.009
_refine_diff_density_min -0.8
_refine_diff_density_rms 0.086
_refine_ls_extinction_method none
_refine_ls_goodness_of_fit_ref 1.023
_refine_ls_hydrogen_treatment constr
_refine_ls_matrix_type full
_refine_ls_number_constraints 0
_refine_ls_number_parameters 1072
_refine_ls_number_reflns 16813
_refine_ls_number_restraints 0
_refine_ls_restrained_S_all 1.023
_refine_ls_R_factor_all 0.0931
_refine_ls_R_factor_gt 0.0597
_refine_ls_shift/su_max 0.002
_refine_ls_shift/su_mean 0
_refine_ls_structure_factor_coef Fsqd
_refine_ls_weighting_details 'w=1/[\s^2^(Fo^2^)+(0.1201P)^2^] where P=(Fo^2^+2Fc^2^)/3'
_refine_ls_weighting_scheme calc
_refine_ls_wR_factor_gt 0.1599
_refine_ls_wR_factor_ref 0.1815
_reflns_Friedel_coverage 0
_reflns_number_gt 11528
_reflns_number_total 16813
_reflns_threshold_expression 'I > 2\s(I)'
_cod_data_source_file d0dt03490h2.cif
_cod_data_source_block shelx
_cod_depositor_comments 'Adding full bibliography for 7705747--7705748.cif.'
_cod_original_formula_sum 'C90 H83 F12 N4 O4.50 P6 Ru2'
_cod_database_code 7705747
_shelx_shelxl_version_number 2018/3
_publcif_funding_html
;
;

loop_
_symmetry_equiv_pos_as_xyz
'x, y, z'
'-x, -y, -z'

loop_
_atom_site_label
_atom_site_type_symbol
_atom_site_fract_x
_atom_site_fract_y
_atom_site_fract_z
_atom_site_U_iso_or_equiv
_atom_site_adp_type
_atom_site_occupancy
_atom_site_site_symmetry_order
_atom_site_calc_flag
_atom_site_refinement_flags_posn
_atom_site_refinement_flags_adp
_atom_site_refinement_flags_occupancy
_atom_site_disorder_assembly
_atom_site_disorder_group
C1 C 0.2466(4) 0.3779(3) 0.6467(2) 0.0508(10) Uani 1 1 d . . . . .
C2 C 0.3613(4) 0.4106(3) 0.69218(19) 0.0500(10) Uani 1 1 d . . . . .
C3 C 0.4040(4) 0.3636(3) 0.7240(2) 0.0601(11) Uani 1 1 d . . . . .
H3 H 0.359314 0.311606 0.718193 0.072 Uiso 1 1 calc R U . . .
C4 C 0.5115(4) 0.3933(3) 0.7639(2) 0.0662(13) Uani 1 1 d . . . . .
H4 H 0.539902 0.361274 0.784925 0.079 Uiso 1 1 calc R U . . .
C5 C 0.5776(4) 0.4698(3) 0.7731(2) 0.0682(13) Uani 1 1 d . . . . .
H5 H 0.650474 0.489519 0.800595 0.082 Uiso 1 1 calc R U . . .
C6 C 0.5379(4) 0.5172(3) 0.7426(2) 0.0676(13) Uani 1 1 d . . . . .
H6 H 0.584008 0.56882 0.748699 0.081 Uiso 1 1 calc R U . . .
C7 C 0.4279(4) 0.4884(3) 0.7021(2) 0.0615(11) Uani 1 1 d . . . . .
H7 H 0.399607 0.521308 0.681791 0.074 Uiso 1 1 calc R U . . .
C8 C -0.0008(4) 0.4245(3) 0.6872(2) 0.0657(12) Uani 1 1 d . . . . .
H8 H 0.04088 0.39568 0.706351 0.079 Uiso 1 1 calc R U . . .
C9 C -0.0466(6) 0.4873(4) 0.7246(3) 0.0866(17) Uani 1 1 d . . . . .
H9 H -0.036073 0.500623 0.768052 0.104 Uiso 1 1 calc R U . . .
C10 C -0.1085(6) 0.5300(4) 0.6961(3) 0.0919(18) Uani 1 1 d . . . . .
H10 H -0.140632 0.57245 0.720339 0.11 Uiso 1 1 calc R U . . .
C11 C -0.1223(5) 0.5095(3) 0.6322(3) 0.0747(14) Uani 1 1 d . . . . .
H11 H -0.163771 0.538024 0.612563 0.09 Uiso 1 1 calc R U . . .
C12 C -0.0737(4) 0.4458(3) 0.5967(2) 0.0590(11) Uani 1 1 d . . . . .
C13 C -0.0826(4) 0.4189(3) 0.5279(2) 0.0558(11) Uani 1 1 d . . . . .
C14 C -0.1440(5) 0.4533(3) 0.4915(3) 0.0690(13) Uani 1 1 d . . . . .
H14 H -0.181391 0.495672 0.510625 0.083 Uiso 1 1 calc R U . . .
C15 C -0.1501(5) 0.4253(3) 0.4271(3) 0.0762(15) Uani 1 1 d . . . . .
H15 H -0.190218 0.448584 0.402278 0.091 Uiso 1 1 calc R U . . .
C16 C -0.0949(5) 0.3615(3) 0.4004(2) 0.0755(14) Uani 1 1 d . . . . .
H16 H -0.0984 0.340368 0.356916 0.091 Uiso 1 1 calc R U . . .
C17 C -0.0349(4) 0.3296(3) 0.4386(2) 0.0598(11) Uani 1 1 d . . . . .
H17 H 0.003066 0.287421 0.420004 0.072 Uiso 1 1 calc R U . . .
C18 C 0.2710(4) 0.8480(3) 1.0790(2) 0.0540(10) Uani 1 1 d . . . . .
C19 C 0.1815(4) 0.8831(4) 1.1133(2) 0.0678(13) Uani 1 1 d . . . . .
C20 C 0.2141(6) 0.9632(4) 1.1596(3) 0.0814(16) Uani 1 1 d . . . . .
H20 H 0.291869 0.992663 1.169659 0.098 Uiso 1 1 calc R U . . .
C21 C 0.1312(8) 0.9999(5) 1.1910(4) 0.107(2) Uani 1 1 d . . . . .
H21 H 0.15235 1.053664 1.221753 0.128 Uiso 1 1 calc R U . . .
C22 C 0.0167(8) 0.9539(7) 1.1750(4) 0.121(3) Uani 1 1 d . . . . .
H22 H -0.040174 0.978686 1.194138 0.145 Uiso 1 1 calc R U . . .
C23 C -0.0163(6) 0.8729(7) 1.1318(4) 0.116(3) Uani 1 1 d . . . . .
H23 H -0.092715 0.842179 1.124179 0.14 Uiso 1 1 calc R U . . .
C24 C 0.0670(5) 0.8376(5) 1.0997(3) 0.0930(18) Uani 1 1 d . . . . .
H24 H 0.045492 0.783678 1.069173 0.112 Uiso 1 1 calc R U . . .
C25 C 0.2309(4) 0.8453(3) 0.9351(2) 0.0623(12) Uani 1 1 d . . . . .
H25 H 0.174782 0.812986 0.947101 0.075 Uiso 1 1 calc R U . . .
C26 C 0.1941(5) 0.8876(3) 0.8982(3) 0.0759(14) Uani 1 1 d . . . . .
H26 H 0.114325 0.884444 0.886106 0.091 Uiso 1 1 calc R U . . .
C27 C 0.2753(5) 0.9344(4) 0.8794(3) 0.0796(15) Uani 1 1 d . . . . .
H27 H 0.251217 0.963491 0.854683 0.096 Uiso 1 1 calc R U . . .
C28 C 0.3953(5) 0.9381(3) 0.8977(2) 0.0720(14) Uani 1 1 d . . . . .
H28 H 0.452362 0.968249 0.884669 0.086 Uiso 1 1 calc R U . . .
C29 C 0.4260(4) 0.8950(3) 0.9359(2) 0.0540(10) Uani 1 1 d . . . . .
C30 C 0.5491(4) 0.8935(3) 0.9580(2) 0.0521(10) Uani 1 1 d . . . . .
C31 C 0.6428(5) 0.9354(3) 0.9429(2) 0.0684(13) Uani 1 1 d . . . . .
H31 H 0.629471 0.967158 0.918569 0.082 Uiso 1 1 calc R U . . .
C32 C 0.7568(5) 0.9311(3) 0.9634(3) 0.0782(15) Uani 1 1 d . . . . .
H32 H 0.820244 0.958637 0.952626 0.094 Uiso 1 1 calc R U . . .
C33 C 0.7733(4) 0.8843(3) 1.0005(2) 0.0689(13) Uani 1 1 d . . . . .
H33 H 0.848512 0.880227 1.015708 0.083 Uiso 1 1 calc R U . . .
C34 C 0.6755(4) 0.8438(3) 1.0143(2) 0.0569(11) Uani 1 1 d . . . . .
H34 H 0.687406 0.812781 1.039437 0.068 Uiso 1 1 calc R U . . .
C111 C -0.2386(4) 0.2637(3) 0.5502(2) 0.0517(10) Uani 1 1 d . . . . .
C112 C -0.3019(4) 0.2779(3) 0.5001(2) 0.0595(11) Uani 1 1 d . . . . .
H112 H -0.284992 0.257123 0.459884 0.071 Uiso 1 1 calc R U . . .
C113 C -0.3886(5) 0.3224(3) 0.5101(3) 0.0773(15) Uani 1 1 d . . . . .
H113 H -0.429586 0.331616 0.476612 0.093 Uiso 1 1 calc R U . . .
C114 C -0.4153(5) 0.3533(4) 0.5691(3) 0.0882(18) Uani 1 1 d . . . . .
H114 H -0.473239 0.38401 0.575658 0.106 Uiso 1 1 calc R U . . .
C115 C -0.3557(5) 0.3386(4) 0.6182(3) 0.0848(17) Uani 1 1 d . . . . .
H115 H -0.374612 0.358636 0.65807 0.102 Uiso 1 1 calc R U . . .
C116 C -0.2677(4) 0.2940(3) 0.6091(2) 0.0658(12) Uani 1 1 d . . . . .
H116 H -0.228069 0.284533 0.642853 0.079 Uiso 1 1 calc R U . . .
C121 C -0.1306(4) 0.1532(3) 0.5898(2) 0.0516(10) Uani 1 1 d . . . . .
C122 C -0.0522(4) 0.1728(3) 0.6455(2) 0.0592(11) Uani 1 1 d . . . . .
H122 H 0.015372 0.214729 0.656395 0.071 Uiso 1 1 calc R U . . .
C123 C -0.0730(5) 0.1303(3) 0.6861(2) 0.0707(13) Uani 1 1 d . . . . .
H123 H -0.019769 0.144153 0.723788 0.085 Uiso 1 1 calc R U . . .
C124 C -0.1719(5) 0.0682(3) 0.6700(3) 0.0696(13) Uani 1 1 d . . . . .
H124 H -0.18543 0.039823 0.696924 0.084 Uiso 1 1 calc R U . . .
C125 C -0.2516(4) 0.0474(3) 0.6144(3) 0.0662(12) Uani 1 1 d . . . . .
H125 H -0.318835 0.00538 0.604053 0.079 Uiso 1 1 calc R U . . .
C126 C -0.2316(4) 0.0888(3) 0.5740(2) 0.0607(11) Uani 1 1 d . . . . .
H126 H -0.284953 0.074092 0.536232 0.073 Uiso 1 1 calc R U . . .
C131 C -0.1661(4) 0.1365(3) 0.4585(2) 0.0550(10) Uani 1 1 d . . . . .
H13A H -0.251265 0.120819 0.451146 0.066 Uiso 1 1 calc R U . . .
H13B H -0.146494 0.163488 0.429532 0.066 Uiso 1 1 calc R U . . .
C132 C -0.1192(4) 0.0556(3) 0.4409(2) 0.0579(11) Uani 1 1 d . . . . .
H13C H -0.154188 0.02155 0.462324 0.07 Uiso 1 1 calc R U . . .
H13D H -0.145153 0.024425 0.395698 0.07 Uiso 1 1 calc R U . . .
C211 C 0.2751(4) 0.1890(3) 0.5302(2) 0.0560(10) Uani 1 1 d . . . . .
C212 C 0.3713(4) 0.1734(3) 0.5026(2) 0.0660(12) Uani 1 1 d . . . . .
H212 H 0.381968 0.187998 0.468073 0.079 Uiso 1 1 calc R U . . .
C213 C 0.4518(4) 0.1361(4) 0.5263(3) 0.0762(15) Uani 1 1 d . . . . .
H213 H 0.515507 0.125298 0.507043 0.091 Uiso 1 1 calc R U . . .
C214 C 0.4389(4) 0.1153(3) 0.5772(3) 0.0745(14) Uani 1 1 d . . . . .
H214 H 0.49375 0.090656 0.592756 0.089 Uiso 1 1 calc R U . . .
C215 C 0.3445(4) 0.1305(3) 0.6057(2) 0.0679(13) Uani 1 1 d . . . . .
H215 H 0.335659 0.116497 0.640612 0.081 Uiso 1 1 calc R U . . .
C216 C 0.2632(4) 0.1666(3) 0.5823(2) 0.0620(12) Uani 1 1 d . . . . .
H216 H 0.199168 0.176144 0.601554 0.074 Uiso 1 1 calc R U . . .
C221 C 0.2365(4) 0.2817(3) 0.4493(2) 0.0608(11) Uani 1 1 d . . . . .
C222 C 0.2968(4) 0.3640(3) 0.4793(3) 0.0705(13) Uani 1 1 d . . . . .
H222 H 0.298268 0.392249 0.522033 0.085 Uiso 1 1 calc R U . . .
C223 C 0.3557(5) 0.4049(4) 0.4455(3) 0.0866(17) Uani 1 1 d . . . . .
H223 H 0.396694 0.460109 0.466177 0.104 Uiso 1 1 calc R U . . .
C224 C 0.3541(6) 0.3652(5) 0.3829(4) 0.103(2) Uani 1 1 d . . . . .
H224 H 0.393233 0.392924 0.360669 0.123 Uiso 1 1 calc R U . . .
C225 C 0.2951(8) 0.2855(6) 0.3537(4) 0.128(3) Uani 1 1 d . . . . .
H225 H 0.292496 0.258037 0.310753 0.153 Uiso 1 1 calc R U . . .
C226 C 0.2383(8) 0.2437(5) 0.3864(3) 0.115(2) Uani 1 1 d . . . . .
H226 H 0.199995 0.187912 0.365109 0.138 Uiso 1 1 calc R U . . .
C231 C 0.0808(4) 0.1296(3) 0.4319(2) 0.0564(11) Uani 1 1 d . . . . .
H23A H 0.025717 0.140715 0.402144 0.068 Uiso 1 1 calc R U . . .
H23B H 0.137013 0.103385 0.409184 0.068 Uiso 1 1 calc R U . . .
C232 C 0.0131(4) 0.0686(3) 0.4574(2) 0.0596(11) Uani 1 1 d . . . . .
H23C H 0.034361 0.015055 0.440415 0.072 Uiso 1 1 calc R U . . .
H23D H 0.037839 0.089856 0.503094 0.072 Uiso 1 1 calc R U . . .
C311 C 0.3782(4) 0.6913(3) 0.8514(2) 0.0554(10) Uani 1 1 d . . . . .
C312 C 0.4676(5) 0.7208(3) 0.8254(2) 0.0646(12) Uani 1 1 d . . . . .
H312 H 0.545706 0.729481 0.844659 0.078 Uiso 1 1 calc R U . . .
C313 C 0.4409(6) 0.7373(4) 0.7706(3) 0.0813(16) Uani 1 1 d . . . . .
H313 H 0.500992 0.756861 0.753246 0.098 Uiso 1 1 calc R U . . .
C314 C 0.3262(6) 0.7247(4) 0.7425(3) 0.098(2) Uani 1 1 d . . . . .
H314 H 0.30891 0.736054 0.70606 0.117 Uiso 1 1 calc R U . . .
C315 C 0.2362(6) 0.6957(5) 0.7669(3) 0.103(2) Uani 1 1 d . . . . .
H315 H 0.158303 0.686752 0.747205 0.124 Uiso 1 1 calc R U . . .
C316 C 0.2641(5) 0.6795(4) 0.8228(2) 0.0734(14) Uani 1 1 d . . . . .
H316 H 0.203684 0.660548 0.840291 0.088 Uiso 1 1 calc R U . . .
C321 C 0.2975(4) 0.5791(3) 0.9077(2) 0.0528(10) Uani 1 1 d . . . . .
C322 C 0.2104(4) 0.5786(3) 0.9425(2) 0.0629(12) Uani 1 1 d . . . . .
H322 H 0.209636 0.626647 0.976472 0.076 Uiso 1 1 calc R U . . .
C323 C 0.1242(5) 0.5070(4) 0.9271(3) 0.0815(15) Uani 1 1 d . . . . .
H323 H 0.066538 0.506762 0.951212 0.098 Uiso 1 1 calc R U . . .
C324 C 0.1234(5) 0.4354(3) 0.8758(3) 0.0782(15) Uani 1 1 d . . . . .
H324 H 0.064858 0.387501 0.865392 0.094 Uiso 1 1 calc R U . . .
C325 C 0.2090(5) 0.4355(3) 0.8406(2) 0.0696(13) Uani 1 1 d . . . . .
H325 H 0.208622 0.387689 0.806187 0.084 Uiso 1 1 calc R U . . .
C326 C 0.2956(4) 0.5065(3) 0.8560(2) 0.0639(12) Uani 1 1 d . . . . .
H326 H 0.353455 0.506208 0.831945 0.077 Uiso 1 1 calc R U . . .
C331 C 0.5479(4) 0.6378(3) 0.9164(2) 0.0547(10) Uani 1 1 d . . . . .
H33A H 0.543559 0.608791 0.871448 0.066 Uiso 1 1 calc R U . . .
H33B H 0.611121 0.687102 0.930375 0.066 Uiso 1 1 calc R U . . .
C332 C 0.5846(4) 0.5811(3) 0.9498(2) 0.0620(12) Uani 1 1 d . . . . .
H33C H 0.520432 0.532635 0.937588 0.074 Uiso 1 1 calc R U . . .
H33D H 0.651279 0.56142 0.933927 0.074 Uiso 1 1 calc R U . . .
C411 C 0.3709(4) 0.7158(3) 1.1312(2) 0.0519(10) Uani 1 1 d . . . . .
C412 C 0.3682(5) 0.7790(3) 1.1869(2) 0.0711(13) Uani 1 1 d . . . . .
H412 H 0.420684 0.830325 1.199775 0.085 Uiso 1 1 calc R U . . .
C413 C 0.2883(6) 0.7668(4) 1.2241(3) 0.0870(17) Uani 1 1 d . . . . .
H413 H 0.288668 0.809482 1.262011 0.104 Uiso 1 1 calc R U . . .
C414 C 0.2096(5) 0.6929(4) 1.2054(3) 0.0877(17) Uani 1 1 d . . . . .
H414 H 0.155656 0.685361 1.230233 0.105 Uiso 1 1 calc R U . . .
C415 C 0.2094(5) 0.6297(4) 1.1502(3) 0.0807(16) Uani 1 1 d . . . . .
H415 H 0.156145 0.578762 1.137732 0.097 Uiso 1 1 calc R U . . .
C416 C 0.2893(4) 0.6416(3) 1.1123(2) 0.0650(12) Uani 1 1 d . . . . .
H416 H 0.287348 0.598986 1.074051 0.078 Uiso 1 1 calc R U . . .
C421 C 0.6074(4) 0.7935(3) 1.1448(2) 0.0535(10) Uani 1 1 d . . . . .
C422 C 0.6257(4) 0.8802(3) 1.1672(2) 0.0652(12) Uani 1 1 d . . . . .
H422 H 0.579215 0.905633 1.147033 0.078 Uiso 1 1 calc R U . . .
C423 C 0.7137(5) 0.9287(3) 1.2198(2) 0.0689(13) Uani 1 1 d . . . . .
H423 H 0.726061 0.986633 1.234882 0.083 Uiso 1 1 calc R U . . .
C424 C 0.7820(5) 0.8914(4) 1.2495(2) 0.0735(14) Uani 1 1 d . . . . .
H424 H 0.839484 0.924189 1.285225 0.088 Uiso 1 1 calc R U . . .
C425 C 0.7665(5) 0.8056(4) 1.2270(3) 0.0753(14) Uani 1 1 d . . . . .
H425 H 0.81479 0.780547 1.246534 0.09 Uiso 1 1 calc R U . . .
C426 C 0.6789(4) 0.7578(3) 1.1755(2) 0.0676(13) Uani 1 1 d . . . . .
H426 H 0.667195 0.699903 1.160921 0.081 Uiso 1 1 calc R U . . .
C431 C 0.5118(4) 0.6277(3) 1.0544(2) 0.0561(10) Uani 1 1 d . . . . .
H43A H 0.525635 0.611284 1.090445 0.067 Uiso 1 1 calc R U . . .
H43B H 0.442595 0.588673 1.025169 0.067 Uiso 1 1 calc R U . . .
C432 C 0.6174(4) 0.6184(3) 1.0213(2) 0.0596(11) Uani 1 1 d . . . . .
H43C H 0.669289 0.672969 1.034322 0.072 Uiso 1 1 calc R U . . .
H43D H 0.660971 0.583378 1.035658 0.072 Uiso 1 1 calc R U . . .
N1 N -0.0281(3) 0.3562(2) 0.50160(16) 0.0479(8) Uani 1 1 d . . . . .
N2 N -0.0137(3) 0.4033(2) 0.62481(17) 0.0544(9) Uani 1 1 d . . . . .
N3 N 0.5642(3) 0.8465(2) 0.99375(16) 0.0510(8) Uani 1 1 d . . . . .
N4 N 0.3453(3) 0.8492(2) 0.95420(16) 0.0517(8) Uani 1 1 d . . . . .
O1 O 0.2215(3) 0.41062(18) 0.60658(14) 0.0554(7) Uani 1 1 d . . . . .
O2 O 0.1735(2) 0.31464(17) 0.64590(13) 0.0531(7) Uani 1 1 d . . . . .
O1W O 0.8849(10) 1.1472(7) 1.3037(5) 0.134(4) Uani 0.5 1 d . . P . .
H1WA H 0.81657 1.14681 1.285977 0.201 Uiso 0.5 1 d R U P . .
H1WB H 0.92946 1.17166 1.286158 0.201 Uiso 0.5 1 d R U P . .
O3 O 0.3724(3) 0.89093(18) 1.08906(14) 0.0549(7) Uani 1 1 d . . . . .
O4 O 0.2450(3) 0.77288(19) 1.03741(14) 0.0563(7) Uani 1 1 d . . . . .
P1 P -0.11331(9) 0.21377(7) 0.53960(5) 0.0464(2) Uani 1 1 d . . . . .
P2 P 0.15888(10) 0.22846(7) 0.49464(5) 0.0504(3) Uani 1 1 d . . . . .
P3 P 0.40949(10) 0.67375(7) 0.92525(5) 0.0483(3) Uani 1 1 d . . . . .
P4 P 0.47871(10) 0.73150(7) 1.08206(5) 0.0481(3) Uani 1 1 d . . . . .
P5 P -0.10750(17) 0.69325(15) 0.88157(13) 0.1504(12) Uani 1 1 d . . . . .
P6 P 0.51304(15) 1.08280(11) 1.31638(8) 0.0862(5) Uani 1 1 d . . . . .
Ru1 Ru 0.05799(3) 0.31331(2) 0.56364(2) 0.04479(12) Uani 1 1 d . . . . .
Ru2 Ru 0.41116(3) 0.78873(2) 1.01098(2) 0.04578(12) Uani 1 1 d . . . . .
F1 F -0.0562(5) 0.7880(3) 0.9140(3) 0.191(3) Uani 1 1 d . . . . .
F2 F -0.1661(6) 0.6958(4) 0.9403(3) 0.197(3) Uani 1 1 d . . . . .
F3 F -0.2199(6) 0.7046(7) 0.8516(5) 0.299(6) Uani 1 1 d . . . . .
F4 F -0.0406(6) 0.6912(5) 0.8276(3) 0.245(4) Uani 1 1 d . . . . .
F5 F 0.0085(5) 0.6830(5) 0.9199(5) 0.257(4) Uani 1 1 d . . . . .
F6 F -0.1533(6) 0.5989(4) 0.8531(4) 0.268(5) Uani 1 1 d . . . . .
F7 F 0.5426(6) 1.1805(3) 1.3426(3) 0.176(2) Uani 1 1 d . . . . .
F8 F 0.5186(7) 1.0747(4) 1.2489(2) 0.210(3) Uani 1 1 d . . . . .
F9 F 0.6435(5) 1.0835(6) 1.3256(3) 0.237(4) Uani 1 1 d . . . . .
F10 F 0.4741(7) 0.9885(3) 1.2905(3) 0.191(3) Uani 1 1 d . . . . .
F11 F 0.3822(5) 1.0826(4) 1.3158(3) 0.198(3) Uani 1 1 d . . . . .
F12 F 0.5177(5) 1.0905(3) 1.3867(2) 0.159(2) Uani 1 1 d . . . . .

loop_
_atom_site_aniso_label
_atom_site_aniso_U_11
_atom_site_aniso_U_22
_atom_site_aniso_U_33
_atom_site_aniso_U_23
_atom_site_aniso_U_13
_atom_site_aniso_U_12
C1 0.052(2) 0.046(2) 0.056(2) 0.022(2) 0.0111(19) 0.0087(19)
C2 0.052(2) 0.051(2) 0.046(2) 0.0178(19) 0.0075(18) 0.0111(19)
C3 0.060(3) 0.062(3) 0.057(3) 0.021(2) 0.007(2) 0.014(2)
C4 0.063(3) 0.082(4) 0.053(3) 0.026(2) 0.001(2) 0.021(3)
C5 0.058(3) 0.077(3) 0.054(3) 0.010(2) 0.004(2) 0.013(3)
C6 0.056(3) 0.066(3) 0.067(3) 0.016(2) 0.006(2) 0.002(2)
C7 0.056(3) 0.060(3) 0.066(3) 0.025(2) 0.007(2) 0.005(2)
C8 0.072(3) 0.060(3) 0.063(3) 0.017(2) 0.014(2) 0.020(2)
C9 0.098(4) 0.091(4) 0.065(3) 0.017(3) 0.024(3) 0.027(3)
C10 0.109(5) 0.069(4) 0.090(4) 0.008(3) 0.033(4) 0.037(3)
C11 0.085(4) 0.062(3) 0.083(4) 0.024(3) 0.023(3) 0.037(3)
C12 0.063(3) 0.042(2) 0.071(3) 0.019(2) 0.012(2) 0.011(2)
C13 0.053(2) 0.045(2) 0.070(3) 0.026(2) 0.002(2) 0.0095(19)
C14 0.069(3) 0.060(3) 0.089(4) 0.042(3) 0.010(3) 0.017(2)
C15 0.075(3) 0.074(3) 0.087(4) 0.048(3) -0.006(3) 0.015(3)
C16 0.089(4) 0.076(3) 0.061(3) 0.034(3) -0.002(3) 0.011(3)
C17 0.063(3) 0.060(3) 0.057(3) 0.025(2) 0.003(2) 0.013(2)
C18 0.061(3) 0.057(3) 0.054(3) 0.029(2) 0.017(2) 0.021(2)
C19 0.065(3) 0.090(4) 0.069(3) 0.046(3) 0.020(2) 0.029(3)
C20 0.102(4) 0.086(4) 0.083(4) 0.042(3) 0.047(3) 0.043(3)
C21 0.122(6) 0.121(6) 0.114(5) 0.058(4) 0.060(5) 0.064(5)
C22 0.117(7) 0.188(9) 0.091(5) 0.061(6) 0.048(5) 0.084(6)
C23 0.070(4) 0.195(9) 0.110(6) 0.082(6) 0.029(4) 0.038(5)
C24 0.064(4) 0.130(5) 0.092(4) 0.047(4) 0.022(3) 0.024(4)
C25 0.058(3) 0.062(3) 0.068(3) 0.030(2) 0.006(2) 0.011(2)
C26 0.071(3) 0.079(4) 0.087(4) 0.046(3) 0.003(3) 0.019(3)
C27 0.087(4) 0.078(4) 0.087(4) 0.054(3) 0.001(3) 0.015(3)
C28 0.087(4) 0.066(3) 0.080(3) 0.046(3) 0.019(3) 0.017(3)
C29 0.070(3) 0.044(2) 0.053(2) 0.0229(19) 0.013(2) 0.015(2)
C30 0.060(3) 0.044(2) 0.057(2) 0.023(2) 0.013(2) 0.0103(19)
C31 0.077(3) 0.061(3) 0.078(3) 0.040(3) 0.022(3) 0.011(2)
C32 0.072(4) 0.073(3) 0.101(4) 0.046(3) 0.031(3) 0.007(3)
C33 0.058(3) 0.065(3) 0.081(3) 0.025(3) 0.013(2) 0.013(2)
C34 0.061(3) 0.047(2) 0.064(3) 0.022(2) 0.016(2) 0.013(2)
C111 0.049(2) 0.049(2) 0.057(3) 0.020(2) 0.0088(19) 0.0109(18)
C112 0.047(2) 0.062(3) 0.075(3) 0.031(2) 0.010(2) 0.017(2)
C113 0.061(3) 0.075(3) 0.103(4) 0.038(3) 0.013(3) 0.024(3)
C114 0.060(3) 0.080(4) 0.129(5) 0.035(4) 0.025(3) 0.029(3)
C115 0.080(4) 0.079(4) 0.092(4) 0.014(3) 0.037(3) 0.031(3)
C116 0.064(3) 0.063(3) 0.068(3) 0.020(2) 0.020(2) 0.014(2)
C121 0.049(2) 0.051(2) 0.062(3) 0.028(2) 0.013(2) 0.0151(19)
C122 0.051(2) 0.067(3) 0.064(3) 0.033(2) 0.006(2) 0.007(2)
C123 0.068(3) 0.085(4) 0.073(3) 0.046(3) 0.015(3) 0.020(3)
C124 0.076(3) 0.071(3) 0.083(3) 0.048(3) 0.030(3) 0.020(3)
C125 0.061(3) 0.057(3) 0.089(4) 0.037(3) 0.021(3) 0.013(2)
C126 0.058(3) 0.057(3) 0.068(3) 0.026(2) 0.013(2) 0.011(2)
C131 0.054(2) 0.055(3) 0.054(2) 0.017(2) 0.0064(19) 0.017(2)
C132 0.061(3) 0.048(2) 0.059(3) 0.013(2) 0.014(2) 0.010(2)
C211 0.054(3) 0.053(3) 0.065(3) 0.025(2) 0.014(2) 0.015(2)
C212 0.058(3) 0.068(3) 0.083(3) 0.037(3) 0.021(2) 0.018(2)
C213 0.051(3) 0.091(4) 0.097(4) 0.038(3) 0.024(3) 0.029(3)
C214 0.057(3) 0.076(3) 0.096(4) 0.038(3) 0.007(3) 0.026(3)
C215 0.071(3) 0.067(3) 0.075(3) 0.039(3) 0.010(3) 0.019(2)
C216 0.066(3) 0.058(3) 0.072(3) 0.031(2) 0.021(2) 0.021(2)
C221 0.060(3) 0.066(3) 0.074(3) 0.042(3) 0.023(2) 0.021(2)
C222 0.065(3) 0.074(3) 0.092(4) 0.048(3) 0.028(3) 0.021(3)
C223 0.070(3) 0.082(4) 0.134(6) 0.068(4) 0.037(4) 0.014(3)
C224 0.112(5) 0.118(6) 0.134(6) 0.091(5) 0.066(5) 0.047(5)
C225 0.164(8) 0.130(7) 0.099(5) 0.054(5) 0.062(5) 0.007(6)
C226 0.163(7) 0.101(5) 0.081(4) 0.033(4) 0.058(4) 0.004(5)
C231 0.056(3) 0.059(3) 0.054(2) 0.019(2) 0.009(2) 0.018(2)
C232 0.067(3) 0.050(2) 0.066(3) 0.022(2) 0.019(2) 0.020(2)
C311 0.067(3) 0.049(2) 0.050(2) 0.0207(19) 0.013(2) 0.009(2)
C312 0.075(3) 0.062(3) 0.058(3) 0.026(2) 0.012(2) 0.009(2)
C313 0.102(4) 0.082(4) 0.072(3) 0.042(3) 0.027(3) 0.013(3)
C314 0.103(5) 0.132(6) 0.067(4) 0.062(4) 0.007(3) 0.002(4)
C315 0.096(5) 0.139(6) 0.078(4) 0.064(4) -0.009(3) 0.004(4)
C316 0.070(3) 0.091(4) 0.063(3) 0.040(3) 0.007(2) 0.010(3)
C321 0.058(3) 0.047(2) 0.053(2) 0.022(2) 0.007(2) 0.0083(19)
C322 0.062(3) 0.056(3) 0.068(3) 0.021(2) 0.014(2) 0.009(2)
C323 0.064(3) 0.083(4) 0.097(4) 0.038(3) 0.023(3) 0.001(3)
C324 0.057(3) 0.064(3) 0.103(4) 0.031(3) 0.000(3) -0.004(2)
C325 0.067(3) 0.056(3) 0.075(3) 0.019(2) -0.001(3) 0.007(2)
C326 0.066(3) 0.056(3) 0.066(3) 0.021(2) 0.010(2) 0.010(2)
C331 0.054(2) 0.054(3) 0.055(3) 0.019(2) 0.013(2) 0.011(2)
C332 0.073(3) 0.052(3) 0.066(3) 0.025(2) 0.015(2) 0.022(2)
C411 0.056(3) 0.057(3) 0.051(2) 0.028(2) 0.0118(19) 0.016(2)
C412 0.076(3) 0.074(3) 0.073(3) 0.033(3) 0.025(3) 0.021(3)
C413 0.092(4) 0.096(4) 0.079(4) 0.031(3) 0.041(3) 0.022(3)
C414 0.073(4) 0.125(5) 0.081(4) 0.053(4) 0.031(3) 0.021(4)
C415 0.063(3) 0.107(4) 0.084(4) 0.057(4) 0.011(3) 0.005(3)
C416 0.054(3) 0.081(3) 0.059(3) 0.032(2) 0.006(2) 0.005(2)
C421 0.055(3) 0.053(3) 0.053(2) 0.021(2) 0.011(2) 0.012(2)
C422 0.069(3) 0.053(3) 0.072(3) 0.025(2) 0.009(2) 0.010(2)
C423 0.072(3) 0.054(3) 0.071(3) 0.017(2) 0.010(3) 0.006(2)
C424 0.063(3) 0.085(4) 0.061(3) 0.021(3) 0.003(2) 0.005(3)
C425 0.068(3) 0.079(4) 0.075(3) 0.033(3) -0.004(3) 0.012(3)
C426 0.063(3) 0.062(3) 0.075(3) 0.028(2) 0.003(2) 0.009(2)
C431 0.062(3) 0.048(2) 0.061(3) 0.025(2) 0.008(2) 0.012(2)
C432 0.061(3) 0.052(3) 0.071(3) 0.029(2) 0.009(2) 0.019(2)
N1 0.0484(19) 0.0448(19) 0.052(2) 0.0197(15) 0.0066(15) 0.0122(15)
N2 0.058(2) 0.049(2) 0.054(2) 0.0154(17) 0.0098(17) 0.0120(16)
N3 0.054(2) 0.0457(19) 0.056(2) 0.0230(16) 0.0125(16) 0.0109(16)
N4 0.054(2) 0.0471(19) 0.055(2) 0.0225(16) 0.0071(16) 0.0093(16)
O1 0.0553(17) 0.0509(16) 0.0608(18) 0.0282(14) 0.0016(14) 0.0055(13)
O2 0.0533(17) 0.0495(16) 0.0577(17) 0.0251(14) 0.0045(13) 0.0085(13)
O1W 0.139(9) 0.142(9) 0.105(7) 0.039(6) -0.004(6) 0.028(7)
O3 0.0574(19) 0.0522(17) 0.0583(17) 0.0223(14) 0.0158(14) 0.0140(14)
O4 0.0533(17) 0.0581(19) 0.0635(18) 0.0298(16) 0.0128(14) 0.0118(14)
P1 0.0459(6) 0.0453(6) 0.0502(6) 0.0199(5) 0.0091(5) 0.0119(4)
P2 0.0538(6) 0.0484(6) 0.0561(6) 0.0248(5) 0.0163(5) 0.0155(5)
P3 0.0535(6) 0.0447(6) 0.0475(6) 0.0195(5) 0.0096(5) 0.0085(5)
P4 0.0522(6) 0.0452(6) 0.0506(6) 0.0229(5) 0.0087(5) 0.0105(5)
P5 0.0688(11) 0.1285(18) 0.169(2) -0.0401(16) 0.0432(13) -0.0129(11)
P6 0.0872(11) 0.0860(11) 0.0758(9) 0.0260(8) 0.0194(8) 0.0004(8)
Ru1 0.0470(2) 0.0424(2) 0.0465(2) 0.01890(15) 0.00667(14) 0.01127(14)
Ru2 0.0495(2) 0.0423(2) 0.0487(2) 0.02137(15) 0.00940(15) 0.00970(14)
F1 0.133(4) 0.129(4) 0.239(6) -0.019(4) 0.087(4) -0.009(3)
F2 0.151(5) 0.193(6) 0.233(7) 0.051(5) 0.085(5) 0.019(4)
F3 0.101(5) 0.390(14) 0.427(14) 0.250(12) -0.058(6) -0.018(6)
F4 0.180(6) 0.257(8) 0.179(6) -0.049(5) 0.098(5) -0.031(5)
F5 0.089(4) 0.217(7) 0.423(13) 0.093(8) -0.010(5) 0.030(4)
F6 0.181(6) 0.148(5) 0.318(9) -0.077(6) 0.087(6) -0.057(5)
F7 0.259(7) 0.102(3) 0.154(4) 0.051(3) 0.051(4) -0.005(4)
F8 0.317(8) 0.191(5) 0.077(3) 0.057(3) 0.013(4) -0.061(5)
F9 0.112(4) 0.368(10) 0.148(5) -0.011(5) 0.019(3) 0.073(5)
F10 0.274(7) 0.082(3) 0.189(5) 0.025(3) 0.066(5) 0.003(4)
F11 0.109(4) 0.206(6) 0.234(7) 0.036(5) 0.004(4) 0.036(4)
F12 0.201(5) 0.161(4) 0.099(3) 0.050(3) 0.041(3) -0.014(4)

loop_
_atom_type_symbol
_atom_type_description
_atom_type_scat_dispersion_real
_atom_type_scat_dispersion_imag
_atom_type_scat_source
C C 0.0033 0.0016 'International Tables Vol C Tables 4.2.6.8 and 6.1.1.4'
H H 0 0 'International Tables Vol C Tables 4.2.6.8 and 6.1.1.4'
N N 0.0061 0.0033 'International Tables Vol C Tables 4.2.6.8 and 6.1.1.4'
O O 0.0106 0.006 'International Tables Vol C Tables 4.2.6.8 and 6.1.1.4'
F F 0.0171 0.0103 'International Tables Vol C Tables 4.2.6.8 and 6.1.1.4'
P P 0.1023 0.0942 'International Tables Vol C Tables 4.2.6.8 and 6.1.1.4'
Ru Ru -1.2594 0.8363 'International Tables Vol C Tables 4.2.6.8 and 6.1.1.4'

loop_
_exptl_crystal_face_index_h
_exptl_crystal_face_index_k
_exptl_crystal_face_index_l
_exptl_crystal_face_perp_dist
-5 -1 -5 0.215
5 1 4 0.294
-1 0 4 0.197
10 1 -10 0.189
1 -14 14 0.099
-1 13 -13 0.102
-1 7 -4 0.3
3 -7 -4 0.352
-3 7 4 0.246

loop_
_geom_angle_atom_site_label_1
_geom_angle_atom_site_label_2
_geom_angle_atom_site_label_3
_geom_angle
_geom_angle_site_symmetry_1
_geom_angle_site_symmetry_3
_geom_angle_publ_flag
O1 C1 O2 119.1(4) . . ?
O1 C1 C2 120.3(4) . . ?
O2 C1 C2 120.6(4) . . ?
O1 C1 Ru1 60.4(2) . . ?
O2 C1 Ru1 58.8(2) . . ?
C2 C1 Ru1 175.5(3) . . ?
C3 C2 C7 119.2(4) . . ?
C3 C2 C1 121.0(4) . . ?
C7 C2 C1 119.8(4) . . ?
C4 C3 C2 120.2(5) . . ?
C4 C3 H3 119.9 . . ?
C2 C3 H3 119.9 . . ?
C5 C4 C3 120.5(5) . . ?
C5 C4 H4 119.8 . . ?
C3 C4 H4 119.8 . . ?
C6 C5 C4 120.6(5) . . ?
C6 C5 H5 119.7 . . ?
C4 C5 H5 119.7 . . ?
C5 C6 C7 120.0(5) . . ?
C5 C6 H6 120 . . ?
C7 C6 H6 120 . . ?
C2 C7 C6 119.5(5) . . ?
C2 C7 H7 120.2 . . ?
C6 C7 H7 120.2 . . ?
N2 C8 C9 122.7(5) . . ?
N2 C8 H8 118.6 . . ?
C9 C8 H8 118.6 . . ?
C8 C9 C10 118.6(5) . . ?
C8 C9 H9 120.7 . . ?
C10 C9 H9 120.7 . . ?
C11 C10 C9 119.7(5) . . ?
C11 C10 H10 120.2 . . ?
C9 C10 H10 120.2 . . ?
C10 C11 C12 119.4(5) . . ?
C10 C11 H11 120.3 . . ?
C12 C11 H11 120.3 . . ?
N2 C12 C11 120.8(5) . . ?
N2 C12 C13 115.1(4) . . ?
C11 C12 C13 124.1(4) . . ?
N1 C13 C14 121.6(4) . . ?
N1 C13 C12 115.6(4) . . ?
C14 C13 C12 122.8(4) . . ?
C15 C14 C13 120.4(5) . . ?
C15 C14 H14 119.8 . . ?
C13 C14 H14 119.8 . . ?
C14 C15 C16 118.0(5) . . ?
C14 C15 H15 121 . . ?
C16 C15 H15 121 . . ?
C17 C16 C15 119.4(5) . . ?
C17 C16 H16 120.3 . . ?
C15 C16 H16 120.3 . . ?
N1 C17 C16 123.4(5) . . ?
N1 C17 H17 118.3 . . ?
C16 C17 H17 118.3 . . ?
O3 C18 O4 118.7(4) . . ?
O3 C18 C19 120.8(4) . . ?
O4 C18 C19 120.5(4) . . ?
O3 C18 Ru2 61.4(2) . . ?
O4 C18 Ru2 57.5(2) . . ?
C19 C18 Ru2 174.3(3) . . ?
C24 C19 C20 120.1(5) . . ?
C24 C19 C18 121.1(5) . . ?
C20 C19 C18 118.8(5) . . ?
C19 C20 C21 120.6(7) . . ?
C19 C20 H20 119.7 . . ?
C21 C20 H20 119.7 . . ?
C22 C21 C20 118.0(7) . . ?
C22 C21 H21 121 . . ?
C20 C21 H21 121 . . ?
C23 C22 C21 122.4(7) . . ?
C23 C22 H22 118.8 . . ?
C21 C22 H22 118.8 . . ?
C22 C23 C24 118.9(7) . . ?
C22 C23 H23 120.5 . . ?
C24 C23 H23 120.5 . . ?
C19 C24 C23 119.8(7) . . ?
C19 C24 H24 120.1 . . ?
C23 C24 H24 120.1 . . ?
N4 C25 C26 121.9(5) . . ?
N4 C25 H25 119 . . ?
C26 C25 H25 119 . . ?
C27 C26 C25 119.8(5) . . ?
C27 C26 H26 120.1 . . ?
C25 C26 H26 120.1 . . ?
C26 C27 C28 119.3(5) . . ?
C26 C27 H27 120.3 . . ?
C28 C27 H27 120.3 . . ?
C29 C28 C27 117.7(5) . . ?
C29 C28 H28 121.2 . . ?
C27 C28 H28 121.2 . . ?
N4 C29 C28 122.5(4) . . ?
N4 C29 C30 114.6(4) . . ?
C28 C29 C30 122.9(4) . . ?
N3 C30 C31 121.7(4) . . ?
N3 C30 C29 115.7(4) . . ?
C31 C30 C29 122.7(4) . . ?
C30 C31 C32 120.9(5) . . ?
C30 C31 H31 119.5 . . ?
C32 C31 H31 119.5 . . ?
C31 C32 C33 117.9(5) . . ?
C31 C32 H32 121.1 . . ?
C33 C32 H32 121.1 . . ?
C34 C33 C32 118.5(5) . . ?
C34 C33 H33 120.8 . . ?
C32 C33 H33 120.8 . . ?
N3 C34 C33 124.0(4) . . ?
N3 C34 H34 118 . . ?
C33 C34 H34 118 . . ?
C116 C111 C112 118.1(4) . . ?
C116 C111 P1 120.6(4) . . ?
C112 C111 P1 121.0(3) . . ?
C113 C112 C111 120.5(5) . . ?
C113 C112 H112 119.7 . . ?
C111 C112 H112 119.7 . . ?
C114 C113 C112 120.6(5) . . ?
C114 C113 H113 119.7 . . ?
C112 C113 H113 119.7 . . ?
C113 C114 C115 119.5(5) . . ?
C113 C114 H114 120.2 . . ?
C115 C114 H114 120.2 . . ?
C114 C115 C116 120.6(5) . . ?
C114 C115 H115 119.7 . . ?
C116 C115 H115 119.7 . . ?
C111 C116 C115 120.5(5) . . ?
C111 C116 H116 119.8 . . ?
C115 C116 H116 119.8 . . ?
C122 C121 C126 118.6(4) . . ?
C122 C121 P1 121.8(3) . . ?
C126 C121 P1 119.4(3) . . ?
C121 C122 C123 120.7(4) . . ?
C121 C122 H122 119.7 . . ?
C123 C122 H122 119.7 . . ?
C124 C123 C122 119.8(5) . . ?
C124 C123 H123 120.1 . . ?
C122 C123 H123 120.1 . . ?
C123 C124 C125 120.6(5) . . ?
C123 C124 H124 119.7 . . ?
C125 C124 H124 119.7 . . ?
C124 C125 C126 120.0(5) . . ?
C124 C125 H125 120 . . ?
C126 C125 H125 120 . . ?
C125 C126 C121 120.3(5) . . ?
C125 C126 H126 119.9 . . ?
C121 C126 H126 119.9 . . ?
C132 C131 P1 117.4(3) . . ?
C132 C131 H13A 108 . . ?
P1 C131 H13A 108 . . ?
C132 C131 H13B 108 . . ?
P1 C131 H13B 108 . . ?
H13A C131 H13B 107.2 . . ?
C232 C132 C131 115.0(4) . . ?
C232 C132 H13C 108.5 . . ?
C131 C132 H13C 108.5 . . ?
C232 C132 H13D 108.5 . . ?
C131 C132 H13D 108.5 . . ?
H13C C132 H13D 107.5 . . ?
C212 C211 C216 117.8(4) . . ?
C212 C211 P2 121.0(4) . . ?
C216 C211 P2 120.9(3) . . ?
C211 C212 C213 120.3(5) . . ?
C211 C212 H212 119.8 . . ?
C213 C212 H212 119.8 . . ?
C214 C213 C212 120.9(5) . . ?
C214 C213 H213 119.6 . . ?
C212 C213 H213 119.6 . . ?
C213 C214 C215 120.0(5) . . ?
C213 C214 H214 120 . . ?
C215 C214 H214 120 . . ?
C216 C215 C214 119.9(5) . . ?
C216 C215 H215 120 . . ?
C214 C215 H215 120 . . ?
C215 C216 C211 121.2(5) . . ?
C215 C216 H216 119.4 . . ?
C211 C216 H216 119.4 . . ?
C226 C221 C222 117.0(5) . . ?
C226 C221 P2 123.4(4) . . ?
C222 C221 P2 119.6(4) . . ?
C221 C222 C223 120.0(6) . . ?
C221 C222 H222 120 . . ?
C223 C222 H222 120 . . ?
C224 C223 C222 121.2(6) . . ?
C224 C223 H223 119.4 . . ?
C222 C223 H223 119.4 . . ?
C225 C224 C223 118.7(6) . . ?
C225 C224 H224 120.6 . . ?
C223 C224 H224 120.6 . . ?
C224 C225 C226 121.0(7) . . ?
C224 C225 H225 119.5 . . ?
C226 C225 H225 119.5 . . ?
C221 C226 C225 122.0(7) . . ?
C221 C226 H226 119 . . ?
C225 C226 H226 119 . . ?
C232 C231 P2 112.7(3) . . ?
C232 C231 H23A 109 . . ?
P2 C231 H23A 109 . . ?
C232 C231 H23B 109 . . ?
P2 C231 H23B 109 . . ?
H23A C231 H23B 107.8 . . ?
C132 C232 C231 114.0(4) . . ?
C132 C232 H23C 108.8 . . ?
C231 C232 H23C 108.8 . . ?
C132 C232 H23D 108.8 . . ?
C231 C232 H23D 108.8 . . ?
H23C C232 H23D 107.7 . . ?
C316 C311 C312 119.0(4) . . ?
C316 C311 P3 119.3(4) . . ?
C312 C311 P3 121.6(4) . . ?
C311 C312 C313 120.4(5) . . ?
C311 C312 H312 119.8 . . ?
C313 C312 H312 119.8 . . ?
C314 C313 C312 119.8(5) . . ?
C314 C313 H313 120.1 . . ?
C312 C313 H313 120.1 . . ?
C313 C314 C315 121.3(5) . . ?
C313 C314 H314 119.4 . . ?
C315 C314 H314 119.4 . . ?
C314 C315 C316 118.6(6) . . ?
C314 C315 H315 120.7 . . ?
C316 C315 H315 120.7 . . ?
C311 C316 C315 121.0(5) . . ?
C311 C316 H316 119.5 . . ?
C315 C316 H316 119.5 . . ?
C322 C321 C326 118.9(4) . . ?
C322 C321 P3 121.1(3) . . ?
C326 C321 P3 119.9(3) . . ?
C321 C322 C323 120.2(5) . . ?
C321 C322 H322 119.9 . . ?
C323 C322 H322 119.9 . . ?
C322 C323 C324 120.4(5) . . ?
C322 C323 H323 119.8 . . ?
C324 C323 H323 119.8 . . ?
C325 C324 C323 119.8(5) . . ?
C325 C324 H324 120.1 . . ?
C323 C324 H324 120.1 . . ?
C324 C325 C326 120.1(5) . . ?
C324 C325 H325 120 . . ?
C326 C325 H325 120 . . ?
C325 C326 C321 120.7(5) . . ?
C325 C326 H326 119.7 . . ?
C321 C326 H326 119.7 . . ?
C332 C331 P3 120.2(3) . . ?
C332 C331 H33A 107.3 . . ?
P3 C331 H33A 107.3 . . ?
C332 C331 H33B 107.3 . . ?
P3 C331 H33B 107.3 . . ?
H33A C331 H33B 106.9 . . ?
C432 C332 C331 117.2(4) . . ?
C432 C332 H33C 108 . . ?
C331 C332 H33C 108 . . ?
C432 C332 H33D 108 . . ?
C331 C332 H33D 108 . . ?
H33C C332 H33D 107.2 . . ?
C416 C411 C412 118.2(4) . . ?
C416 C411 P4 120.9(3) . . ?
C412 C411 P4 120.9(4) . . ?
C411 C412 C413 120.8(5) . . ?
C411 C412 H412 119.6 . . ?
C413 C412 H412 119.6 . . ?
C414 C413 C412 120.3(6) . . ?
C414 C413 H413 119.8 . . ?
C412 C413 H413 119.8 . . ?
C413 C414 C415 120.2(5) . . ?
C413 C414 H414 119.9 . . ?
C415 C414 H414 119.9 . . ?
C414 C415 C416 119.9(6) . . ?
C414 C415 H415 120.1 . . ?
C416 C415 H415 120.1 . . ?
C411 C416 C415 120.6(5) . . ?
C411 C416 H416 119.7 . . ?
C415 C416 H416 119.7 . . ?
C426 C421 C422 118.6(4) . . ?
C426 C421 P4 122.6(4) . . ?
C422 C421 P4 118.4(3) . . ?
C423 C422 C421 119.8(5) . . ?
C423 C422 H422 120.1 . . ?
C421 C422 H422 120.1 . . ?
C424 C423 C422 120.1(5) . . ?
C424 C423 H423 119.9 . . ?
C422 C423 H423 119.9 . . ?
C423 C424 C425 120.7(5) . . ?
C423 C424 H424 119.6 . . ?
C425 C424 H424 119.6 . . ?
C426 C425 C424 119.1(5) . . ?
C426 C425 H425 120.4 . . ?
C424 C425 H425 120.4 . . ?
C425 C426 C421 121.6(5) . . ?
C425 C426 H426 119.2 . . ?
C421 C426 H426 119.2 . . ?
C432 C431 P4 116.7(3) . . ?
C432 C431 H43A 108.1 . . ?
P4 C431 H43A 108.1 . . ?
C432 C431 H43B 108.1 . . ?
P4 C431 H43B 108.1 . . ?
H43A C431 H43B 107.3 . . ?
C332 C432 C431 114.3(4) . . ?
C332 C432 H43C 108.7 . . ?
C431 C432 H43C 108.7 . . ?
C332 C432 H43D 108.7 . . ?
C431 C432 H43D 108.7 . . ?
H43C C432 H43D 107.6 . . ?
C17 N1 C13 117.2(4) . . ?
C17 N1 Ru1 127.1(3) . . ?
C13 N1 Ru1 115.7(3) . . ?
C8 N2 C12 118.8(4) . . ?
C8 N2 Ru1 126.4(3) . . ?
C12 N2 Ru1 114.7(3) . . ?
C34 N3 C30 116.9(4) . . ?
C34 N3 Ru2 127.7(3) . . ?
C30 N3 Ru2 115.3(3) . . ?
C25 N4 C29 118.8(4) . . ?
C25 N4 Ru2 125.2(3) . . ?
C29 N4 Ru2 116.0(3) . . ?
C1 O1 Ru1 89.6(2) . . ?
C1 O2 Ru1 90.9(2) . . ?
H1WA O1W H1WB 102.7 . . ?
C18 O3 Ru2 88.9(3) . . ?
C18 O4 Ru2 91.7(3) . . ?
C121 P1 C111 100.3(2) . . ?
C121 P1 C131 104.5(2) . . ?
C111 P1 C131 100.6(2) . . ?
C121 P1 Ru1 118.34(15) . . ?
C111 P1 Ru1 110.14(14) . . ?
C131 P1 Ru1 119.91(16) . . ?
C231 P2 C211 97.9(2) . . ?
C231 P2 C221 101.4(2) . . ?
C211 P2 C221 103.1(2) . . ?
C231 P2 Ru1 121.09(15) . . ?
C211 P2 Ru1 117.42(15) . . ?
C221 P2 Ru1 113.15(15) . . ?
C321 P3 C311 100.6(2) . . ?
C321 P3 C331 104.9(2) . . ?
C311 P3 C331 99.6(2) . . ?
C321 P3 Ru2 118.39(15) . . ?
C311 P3 Ru2 111.79(15) . . ?
C331 P3 Ru2 118.58(15) . . ?
C431 P4 C421 102.5(2) . . ?
C431 P4 C411 99.9(2) . . ?
C421 P4 C411 99.7(2) . . ?
C431 P4 Ru2 120.86(15) . . ?
C421 P4 Ru2 117.97(15) . . ?
C411 P4 Ru2 112.47(14) . . ?
F3 P5 F6 90.2(5) . . ?
F3 P5 F1 93.0(5) . . ?
F6 P5 F1 176.2(6) . . ?
F3 P5 F4 97.3(6) . . ?
F6 P5 F4 92.0(4) . . ?
F1 P5 F4 89.4(4) . . ?
F3 P5 F2 87.3(5) . . ?
F6 P5 F2 88.8(4) . . ?
F1 P5 F2 89.5(3) . . ?
F4 P5 F2 175.3(5) . . ?
F3 P5 F5 174.5(6) . . ?
F6 P5 F5 90.6(5) . . ?
F1 P5 F5 85.9(4) . . ?
F4 P5 F5 88.1(5) . . ?
F2 P5 F5 87.3(5) . . ?
F10 P6 F8 86.7(3) . . ?
F10 P6 F9 94.6(5) . . ?
F8 P6 F9 86.8(4) . . ?
F10 P6 F11 85.6(4) . . ?
F8 P6 F11 100.6(4) . . ?
F9 P6 F11 172.7(4) . . ?
F10 P6 F7 175.4(4) . . ?
F8 P6 F7 93.7(3) . . ?
F9 P6 F7 90.0(5) . . ?
F11 P6 F7 89.9(4) . . ?
F10 P6 F12 93.2(3) . . ?
F8 P6 F12 175.5(4) . . ?
F9 P6 F12 88.7(4) . . ?
F11 P6 F12 83.9(4) . . ?
F7 P6 F12 86.7(3) . . ?
N1 Ru1 N2 78.84(14) . . ?
N1 Ru1 O2 159.87(12) . . ?
N2 Ru1 O2 88.42(13) . . ?
N1 Ru1 O1 102.24(12) . . ?
N2 Ru1 O1 82.71(13) . . ?
O2 Ru1 O1 60.31(11) . . ?
N1 Ru1 P1 86.14(10) . . ?
N2 Ru1 P1 91.12(11) . . ?
O2 Ru1 P1 109.84(8) . . ?
O1 Ru1 P1 168.35(8) . . ?
N1 Ru1 P2 98.91(10) . . ?
N2 Ru1 P2 171.62(11) . . ?
O2 Ru1 P2 91.44(8) . . ?
O1 Ru1 P2 89.94(8) . . ?
P1 Ru1 P2 96.81(4) . . ?
N1 Ru1 C1 131.79(14) . . ?
N2 Ru1 C1 85.68(14) . . ?
O2 Ru1 C1 30.30(12) . . ?
O1 Ru1 C1 30.03(12) . . ?
P1 Ru1 C1 139.97(10) . . ?
P2 Ru1 C1 89.97(10) . . ?
N3 Ru2 N4 78.32(14) . . ?
N3 Ru2 O4 159.80(13) . . ?
N4 Ru2 O4 88.60(13) . . ?
N3 Ru2 O3 102.51(12) . . ?
N4 Ru2 O3 84.28(12) . . ?
O4 Ru2 O3 60.46(11) . . ?
N3 Ru2 P3 87.93(10) . . ?
N4 Ru2 P3 92.19(10) . . ?
O4 Ru2 P3 108.09(9) . . ?
O3 Ru2 P3 168.00(9) . . ?
N3 Ru2 P4 103.47(10) . . ?
N4 Ru2 P4 174.30(10) . . ?
O4 Ru2 P4 88.18(8) . . ?
O3 Ru2 P4 90.04(8) . . ?
P3 Ru2 P4 93.28(4) . . ?
N3 Ru2 C18 131.01(15) . . ?
N4 Ru2 C18 84.34(14) . . ?
O4 Ru2 C18 30.81(13) . . ?
O3 Ru2 C18 29.72(13) . . ?
P3 Ru2 C18 138.59(12) . . ?
P4 Ru2 C18 90.50(10) . . ?

loop_
_geom_bond_atom_site_label_1
_geom_bond_atom_site_label_2
_geom_bond_distance
_geom_bond_site_symmetry_2
_geom_bond_publ_flag
C1 O1 1.269(5) . ?
C1 O2 1.280(5) . ?
C1 C2 1.486(6) . ?
C1 Ru1 2.536(4) . ?
C2 C3 1.383(6) . ?
C2 C7 1.384(6) . ?
C3 C4 1.366(6) . ?
C3 H3 0.93 . ?
C4 C5 1.365(7) . ?
C4 H4 0.93 . ?
C5 C6 1.355(7) . ?
C5 H5 0.93 . ?
C6 C7 1.395(6) . ?
C6 H6 0.93 . ?
C7 H7 0.93 . ?
C8 N2 1.332(6) . ?
C8 C9 1.375(7) . ?
C8 H8 0.93 . ?
C9 C10 1.379(9) . ?
C9 H9 0.93 . ?
C10 C11 1.367(8) . ?
C10 H10 0.93 . ?
C11 C12 1.389(6) . ?
C11 H11 0.93 . ?
C12 N2 1.359(6) . ?
C12 C13 1.468(6) . ?
C13 N1 1.360(5) . ?
C13 C14 1.384(6) . ?
C14 C15 1.376(7) . ?
C14 H14 0.93 . ?
C15 C16 1.380(8) . ?
C15 H15 0.93 . ?
C16 C17 1.373(7) . ?
C16 H16 0.93 . ?
C17 N1 1.344(5) . ?
C17 H17 0.93 . ?
C18 O3 1.248(5) . ?
C18 O4 1.289(5) . ?
C18 C19 1.481(7) . ?
C18 Ru2 2.516(4) . ?
C19 C24 1.385(8) . ?
C19 C20 1.390(8) . ?
C20 C21 1.395(8) . ?
C20 H20 0.93 . ?
C21 C22 1.383(11) . ?
C21 H21 0.93 . ?
C22 C23 1.377(12) . ?
C22 H22 0.93 . ?
C23 C24 1.397(10) . ?
C23 H23 0.93 . ?
C24 H24 0.93 . ?
C25 N4 1.343(6) . ?
C25 C26 1.377(7) . ?
C25 H25 0.93 . ?
C26 C27 1.365(8) . ?
C26 H26 0.93 . ?
C27 C28 1.404(7) . ?
C27 H27 0.93 . ?
C28 C29 1.389(6) . ?
C28 H28 0.93 . ?
C29 N4 1.345(5) . ?
C29 C30 1.477(6) . ?
C30 N3 1.363(5) . ?
C30 C31 1.373(6) . ?
C31 C32 1.384(7) . ?
C31 H31 0.93 . ?
C32 C33 1.386(7) . ?
C32 H32 0.93 . ?
C33 C34 1.383(7) . ?
C33 H33 0.93 . ?
C34 N3 1.346(6) . ?
C34 H34 0.93 . ?
C111 C116 1.383(6) . ?
C111 C112 1.405(6) . ?
C111 P1 1.830(4) . ?
C112 C113 1.375(7) . ?
C112 H112 0.93 . ?
C113 C114 1.372(8) . ?
C113 H113 0.93 . ?
C114 C115 1.373(9) . ?
C114 H114 0.93 . ?
C115 C116 1.387(7) . ?
C115 H115 0.93 . ?
C116 H116 0.93 . ?
C121 C122 1.376(6) . ?
C121 C126 1.409(6) . ?
C121 P1 1.824(4) . ?
C122 C123 1.399(6) . ?
C122 H122 0.93 . ?
C123 C124 1.368(7) . ?
C123 H123 0.93 . ?
C124 C125 1.378(7) . ?
C124 H124 0.93 . ?
C125 C126 1.381(7) . ?
C125 H125 0.93 . ?
C126 H126 0.93 . ?
C131 C132 1.544(6) . ?
C131 P1 1.837(4) . ?
C131 H13A 0.97 . ?
C131 H13B 0.97 . ?
C132 C232 1.512(6) . ?
C132 H13C 0.97 . ?
C132 H13D 0.97 . ?
C211 C212 1.387(6) . ?
C211 C216 1.399(6) . ?
C211 P2 1.847(4) . ?
C212 C213 1.388(7) . ?
C212 H212 0.93 . ?
C213 C214 1.359(7) . ?
C213 H213 0.93 . ?
C214 C215 1.377(7) . ?
C214 H214 0.93 . ?
C215 C216 1.375(6) . ?
C215 H215 0.93 . ?
C216 H216 0.93 . ?
C221 C226 1.371(8) . ?
C221 C222 1.382(7) . ?
C221 P2 1.851(5) . ?
C222 C223 1.400(7) . ?
C222 H222 0.93 . ?
C223 C224 1.360(9) . ?
C223 H223 0.93 . ?
C224 C225 1.341(10) . ?
C224 H224 0.93 . ?
C225 C226 1.377(9) . ?
C225 H225 0.93 . ?
C226 H226 0.93 . ?
C231 C232 1.547(6) . ?
C231 P2 1.825(4) . ?
C231 H23A 0.97 . ?
C231 H23B 0.97 . ?
C232 H23C 0.97 . ?
C232 H23D 0.97 . ?
C311 C316 1.364(7) . ?
C311 C312 1.388(6) . ?
C311 P3 1.827(4) . ?
C312 C313 1.395(7) . ?
C312 H312 0.93 . ?
C313 C314 1.364(8) . ?
C313 H313 0.93 . ?
C314 C315 1.366(9) . ?
C314 H314 0.93 . ?
C315 C316 1.417(7) . ?
C315 H315 0.93 . ?
C316 H316 0.93 . ?
C321 C322 1.379(6) . ?
C321 C326 1.402(6) . ?
C321 P3 1.827(4) . ?
C322 C323 1.383(7) . ?
C322 H322 0.93 . ?
C323 C324 1.390(8) . ?
C323 H323 0.93 . ?
C324 C325 1.372(7) . ?
C324 H324 0.93 . ?
C325 C326 1.377(7) . ?
C325 H325 0.93 . ?
C326 H326 0.93 . ?
C331 C332 1.528(6) . ?
C331 P3 1.847(4) . ?
C331 H33A 0.97 . ?
C331 H33B 0.97 . ?
C332 C432 1.513(6) . ?
C332 H33C 0.97 . ?
C332 H33D 0.97 . ?
C411 C416 1.377(7) . ?
C411 C412 1.380(7) . ?
C411 P4 1.852(4) . ?
C412 C413 1.388(7) . ?
C412 H412 0.93 . ?
C413 C414 1.355(8) . ?
C413 H413 0.93 . ?
C414 C415 1.364(8) . ?
C414 H414 0.93 . ?
C415 C416 1.399(7) . ?
C415 H415 0.93 . ?
C416 H416 0.93 . ?
C421 C426 1.383(6) . ?
C421 C422 1.393(6) . ?
C421 P4 1.834(4) . ?
C422 C423 1.391(7) . ?
C422 H422 0.93 . ?
C423 C424 1.367(7) . ?
C423 H423 0.93 . ?
C424 C425 1.380(8) . ?
C424 H424 0.93 . ?
C425 C426 1.372(7) . ?
C425 H425 0.93 . ?
C426 H426 0.93 . ?
C431 C432 1.539(6) . ?
C431 P4 1.829(4) . ?
C431 H43A 0.97 . ?
C431 H43B 0.97 . ?
C432 H43C 0.97 . ?
C432 H43D 0.97 . ?
N1 Ru1 2.055(3) . ?
N2 Ru1 2.091(4) . ?
N3 Ru2 2.071(3) . ?
N4 Ru2 2.091(3) . ?
O1 Ru1 2.204(3) . ?
O2 Ru1 2.169(3) . ?
O1W H1WA 0.8499 . ?
O1W H1WB 0.8498 . ?
O3 Ru2 2.209(3) . ?
O4 Ru2 2.124(3) . ?
P1 Ru1 2.3039(11) . ?
P2 Ru1 2.3565(11) . ?
P3 Ru2 2.2726(11) . ?
P4 Ru2 2.3118(11) . ?
P5 F3 1.484(7) . ?
P5 F6 1.522(7) . ?
P5 F1 1.540(6) . ?
P5 F4 1.545(7) . ?
P5 F2 1.584(7) . ?
P5 F5 1.594(7) . ?
P6 F10 1.515(5) . ?
P6 F8 1.517(5) . ?
P6 F9 1.518(6) . ?
P6 F11 1.536(6) . ?
P6 F7 1.564(5) . ?
P6 F12 1.566(4) . ?

loop_
_geom_torsion_atom_site_label_1
_geom_torsion_atom_site_label_2
_geom_torsion_atom_site_label_3
_geom_torsion_atom_site_label_4
_geom_torsion
_geom_torsion_site_symmetry_1
_geom_torsion_site_symmetry_2
_geom_torsion_site_symmetry_3
_geom_torsion_site_symmetry_4
_geom_torsion_publ_flag
O1 C1 C2 C3 -162.4(4) . . . . ?
O2 C1 C2 C3 15.2(6) . . . . ?
O1 C1 C2 C7 16.2(6) . . . . ?
O2 C1 C2 C7 -166.2(4) . . . . ?
C7 C2 C3 C4 -1.0(7) . . . . ?
C1 C2 C3 C4 177.6(4) . . . . ?
C2 C3 C4 C5 0.4(7) . . . . ?
C3 C4 C5 C6 -0.4(8) . . . . ?
C4 C5 C6 C7 0.9(7) . . . . ?
C3 C2 C7 C6 1.5(7) . . . . ?
C1 C2 C7 C6 -177.1(4) . . . . ?
C5 C6 C7 C2 -1.5(7) . . . . ?
N2 C8 C9 C10 0.0(9) . . . . ?
C8 C9 C10 C11 -0.3(10) . . . . ?
C9 C10 C11 C12 0.1(9) . . . . ?
C10 C11 C12 N2 0.5(8) . . . . ?
C10 C11 C12 C13 -179.7(5) . . . . ?
N2 C12 C13 N1 -1.1(6) . . . . ?
C11 C12 C13 N1 179.2(5) . . . . ?
N2 C12 C13 C14 177.7(4) . . . . ?
C11 C12 C13 C14 -2.0(7) . . . . ?
N1 C13 C14 C15 -0.8(7) . . . . ?
C12 C13 C14 C15 -179.6(5) . . . . ?
C13 C14 C15 C16 0.9(8) . . . . ?
C14 C15 C16 C17 -1.1(8) . . . . ?
C15 C16 C17 N1 1.2(8) . . . . ?
O3 C18 C19 C24 176.1(5) . . . . ?
O4 C18 C19 C24 -2.8(7) . . . . ?
O3 C18 C19 C20 -3.6(7) . . . . ?
O4 C18 C19 C20 177.6(4) . . . . ?
C24 C19 C20 C21 -2.5(8) . . . . ?
C18 C19 C20 C21 177.2(5) . . . . ?
C19 C20 C21 C22 0.5(10) . . . . ?
C20 C21 C22 C23 3.1(12) . . . . ?
C21 C22 C23 C24 -4.5(12) . . . . ?
C20 C19 C24 C23 1.0(9) . . . . ?
C18 C19 C24 C23 -178.7(5) . . . . ?
C22 C23 C24 C19 2.4(10) . . . . ?
N4 C25 C26 C27 0.9(8) . . . . ?
C25 C26 C27 C28 0.4(9) . . . . ?
C26 C27 C28 C29 -1.6(8) . . . . ?
C27 C28 C29 N4 1.7(7) . . . . ?
C27 C28 C29 C30 179.5(4) . . . . ?
N4 C29 C30 N3 -0.2(5) . . . . ?
C28 C29 C30 N3 -178.2(4) . . . . ?
N4 C29 C30 C31 178.8(4) . . . . ?
C28 C29 C30 C31 0.8(7) . . . . ?
N3 C30 C31 C32 0.3(7) . . . . ?
C29 C30 C31 C32 -178.6(4) . . . . ?
C30 C31 C32 C33 -1.1(8) . . . . ?
C31 C32 C33 C34 0.8(8) . . . . ?
C32 C33 C34 N3 0.3(7) . . . . ?
C116 C111 C112 C113 1.3(7) . . . . ?
P1 C111 C112 C113 -173.8(4) . . . . ?
C111 C112 C113 C114 -0.3(8) . . . . ?
C112 C113 C114 C115 -0.9(9) . . . . ?
C113 C114 C115 C116 1.1(9) . . . . ?
C112 C111 C116 C115 -1.1(7) . . . . ?
P1 C111 C116 C115 174.0(4) . . . . ?
C114 C115 C116 C111 0.0(9) . . . . ?
C126 C121 C122 C123 -0.8(7) . . . . ?
P1 C121 C122 C123 174.1(4) . . . . ?
C121 C122 C123 C124 0.4(8) . . . . ?
C122 C123 C124 C125 -0.3(8) . . . . ?
C123 C124 C125 C126 0.5(8) . . . . ?
C124 C125 C126 C121 -0.8(7) . . . . ?
C122 C121 C126 C125 1.0(7) . . . . ?
P1 C121 C126 C125 -174.0(4) . . . . ?
P1 C131 C132 C232 -50.3(5) . . . . ?
C216 C211 C212 C213 0.4(7) . . . . ?
P2 C211 C212 C213 -173.6(4) . . . . ?
C211 C212 C213 C214 -0.8(8) . . . . ?
C212 C213 C214 C215 0.5(9) . . . . ?
C213 C214 C215 C216 0.3(8) . . . . ?
C214 C215 C216 C211 -0.7(8) . . . . ?
C212 C211 C216 C215 0.3(7) . . . . ?
P2 C211 C216 C215 174.4(4) . . . . ?
C226 C221 C222 C223 0.3(8) . . . . ?
P2 C221 C222 C223 -179.9(4) . . . . ?
C221 C222 C223 C224 0.6(8) . . . . ?
C222 C223 C224 C225 -0.3(10) . . . . ?
C223 C224 C225 C226 -0.9(13) . . . . ?
C222 C221 C226 C225 -1.4(11) . . . . ?
P2 C221 C226 C225 178.8(7) . . . . ?
C224 C225 C226 C221 1.8(14) . . . . ?
C131 C132 C232 C231 -52.2(5) . . . . ?
P2 C231 C232 C132 109.9(4) . . . . ?
C316 C311 C312 C313 -0.5(7) . . . . ?
P3 C311 C312 C313 -177.0(4) . . . . ?
C311 C312 C313 C314 0.2(8) . . . . ?
C312 C313 C314 C315 -0.3(11) . . . . ?
C313 C314 C315 C316 0.6(11) . . . . ?
C312 C311 C316 C315 0.9(8) . . . . ?
P3 C311 C316 C315 177.5(5) . . . . ?
C314 C315 C316 C311 -1.0(10) . . . . ?
C326 C321 C322 C323 1.2(7) . . . . ?
P3 C321 C322 C323 177.8(4) . . . . ?
C321 C322 C323 C324 -1.2(8) . . . . ?
C322 C323 C324 C325 0.5(9) . . . . ?
C323 C324 C325 C326 0.0(8) . . . . ?
C324 C325 C326 C321 0.0(8) . . . . ?
C322 C321 C326 C325 -0.7(7) . . . . ?
P3 C321 C326 C325 -177.3(4) . . . . ?
P3 C331 C332 C432 -67.4(5) . . . . ?
C416 C411 C412 C413 2.3(7) . . . . ?
P4 C411 C412 C413 -179.2(4) . . . . ?
C411 C412 C413 C414 -1.4(9) . . . . ?
C412 C413 C414 C415 0.7(10) . . . . ?
C413 C414 C415 C416 -1.0(9) . . . . ?
C412 C411 C416 C415 -2.6(7) . . . . ?
P4 C411 C416 C415 178.9(4) . . . . ?
C414 C415 C416 C411 2.0(8) . . . . ?
C426 C421 C422 C423 -0.6(7) . . . . ?
P4 C421 C422 C423 172.1(4) . . . . ?
C421 C422 C423 C424 0.0(8) . . . . ?
C422 C423 C424 C425 1.4(8) . . . . ?
C423 C424 C425 C426 -2.1(8) . . . . ?
C424 C425 C426 C421 1.4(8) . . . . ?
C422 C421 C426 C425 -0.1(7) . . . . ?
P4 C421 C426 C425 -172.4(4) . . . . ?
C331 C332 C432 C431 75.7(5) . . . . ?
P4 C431 C432 C332 -99.5(4) . . . . ?
C16 C17 N1 C13 -1.1(7) . . . . ?
C16 C17 N1 Ru1 179.7(4) . . . . ?
C14 C13 N1 C17 0.9(6) . . . . ?
C12 C13 N1 C17 179.7(4) . . . . ?
C14 C13 N1 Ru1 -179.8(3) . . . . ?
C12 C13 N1 Ru1 -1.0(5) . . . . ?
C9 C8 N2 C12 0.6(7) . . . . ?
C9 C8 N2 Ru1 176.9(4) . . . . ?
C11 C12 N2 C8 -0.8(7) . . . . ?
C13 C12 N2 C8 179.4(4) . . . . ?
C11 C12 N2 Ru1 -177.6(4) . . . . ?
C13 C12 N2 Ru1 2.6(5) . . . . ?
C33 C34 N3 C30 -1.1(6) . . . . ?
C33 C34 N3 Ru2 179.9(3) . . . . ?
C31 C30 N3 C34 0.8(6) . . . . ?
C29 C30 N3 C34 179.8(4) . . . . ?
C31 C30 N3 Ru2 179.9(4) . . . . ?
C29 C30 N3 Ru2 -1.1(5) . . . . ?
C26 C25 N4 C29 -0.9(7) . . . . ?
C26 C25 N4 Ru2 179.3(4) . . . . ?
C28 C29 N4 C25 -0.4(6) . . . . ?
C30 C29 N4 C25 -178.4(4) . . . . ?
C28 C29 N4 Ru2 179.4(4) . . . . ?
C30 C29 N4 Ru2 1.4(5) . . . . ?
O2 C1 O1 Ru1 -2.8(4) . . . . ?
C2 C1 O1 Ru1 174.9(4) . . . . ?
O1 C1 O2 Ru1 2.8(4) . . . . ?
C2 C1 O2 Ru1 -174.8(4) . . . . ?
O4 C18 O3 Ru2 5.0(4) . . . . ?
C19 C18 O3 Ru2 -173.9(4) . . . . ?
O3 C18 O4 Ru2 -5.2(4) . . . . ?
C19 C18 O4 Ru2 173.7(4) . . . . ?
C122 C121 P1 C111 -111.0(4) . . . . ?
C126 C121 P1 C111 63.8(4) . . . . ?
C122 C121 P1 C131 145.1(4) . . . . ?
C126 C121 P1 C131 -40.0(4) . . . . ?
C122 C121 P1 Ru1 8.7(4) . . . . ?
C126 C121 P1 Ru1 -176.4(3) . . . . ?
C116 C111 P1 C121 40.4(4) . . . . ?
C112 C111 P1 C121 -144.5(4) . . . . ?
C116 C111 P1 C131 147.4(4) . . . . ?
C112 C111 P1 C131 -37.5(4) . . . . ?
C116 C111 P1 Ru1 -85.1(4) . . . . ?
C112 C111 P1 Ru1 90.0(4) . . . . ?
C132 C131 P1 C121 -48.2(4) . . . . ?
C132 C131 P1 C111 -151.8(3) . . . . ?
C132 C131 P1 Ru1 87.4(4) . . . . ?
C232 C231 P2 C211 71.1(3) . . . . ?
C232 C231 P2 C221 176.2(3) . . . . ?
C232 C231 P2 Ru1 -57.7(4) . . . . ?
C212 C211 P2 C231 78.6(4) . . . . ?
C216 C211 P2 C231 -95.3(4) . . . . ?
C212 C211 P2 C221 -25.0(4) . . . . ?
C216 C211 P2 C221 161.1(4) . . . . ?
C212 C211 P2 Ru1 -150.1(3) . . . . ?
C216 C211 P2 Ru1 36.0(4) . . . . ?
C226 C221 P2 C231 -7.3(6) . . . . ?
C222 C221 P2 C231 172.9(4) . . . . ?
C226 C221 P2 C211 93.6(6) . . . . ?
C222 C221 P2 C211 -86.1(4) . . . . ?
C226 C221 P2 Ru1 -138.5(5) . . . . ?
C222 C221 P2 Ru1 41.7(4) . . . . ?
C322 C321 P3 C311 -117.2(4) . . . . ?
C326 C321 P3 C311 59.4(4) . . . . ?
C322 C321 P3 C331 139.8(4) . . . . ?
C326 C321 P3 C331 -43.6(4) . . . . ?
C322 C321 P3 Ru2 4.8(4) . . . . ?
C326 C321 P3 Ru2 -178.6(3) . . . . ?
C316 C311 P3 C321 41.2(4) . . . . ?
C312 C311 P3 C321 -142.3(4) . . . . ?
C316 C311 P3 C331 148.5(4) . . . . ?
C312 C311 P3 C331 -35.0(4) . . . . ?
C316 C311 P3 Ru2 -85.3(4) . . . . ?
C312 C311 P3 Ru2 91.2(4) . . . . ?
C332 C331 P3 C321 -50.4(4) . . . . ?
C332 C331 P3 C311 -154.1(4) . . . . ?
C332 C331 P3 Ru2 84.5(4) . . . . ?
C432 C431 P4 C421 -66.3(4) . . . . ?
C432 C431 P4 C411 -168.7(3) . . . . ?
C432 C431 P4 Ru2 67.5(4) . . . . ?
C426 C421 P4 C431 -22.0(4) . . . . ?
C422 C421 P4 C431 165.7(4) . . . . ?
C426 C421 P4 C411 80.6(4) . . . . ?
C422 C421 P4 C411 -91.8(4) . . . . ?
C426 C421 P4 Ru2 -157.4(3) . . . . ?
C422 C421 P4 Ru2 30.2(4) . . . . ?
C416 C411 P4 C431 -38.4(4) . . . . ?
C412 C411 P4 C431 143.2(4) . . . . ?
C416 C411 P4 C421 -143.0(4) . . . . ?
C412 C411 P4 C421 38.5(4) . . . . ?
C416 C411 P4 Ru2 91.1(4) . . . . ?
C412 C411 P4 Ru2 -87.3(4) . . . . ?
